data_7002375
loop_
_publ_author_name
'Kamps, Ina'
'Langlitz, Irina'
'Mix, Andreas'
'Neumann, Beate'
'Stammler, Hans-Georg'
'Mitzel, Norbert W.'

_publ_section_title
;
 Transmetallation and silylation products of aminal carbanions
;
_journal_issue 39
_journal_name_full 'Dalton Transactions'
_journal_page_first 8363
_journal_page_last 8369
_journal_paper_doi 10.1039/b911925f
_journal_year 2009
_chemical_formula_moiety 'C11 H28 Al N3 Si'
_chemical_formula_sum 'C11 H28 Al N3 Si'
_chemical_formula_weight 257.43
_chemical_name_systematic
;
?
;
_space_group_IT_number 14
_symmetry_cell_setting monoclinic
_symmetry_space_group_name_Hall '-P 2yn'
_symmetry_space_group_name_H-M 'P 1 21/n 1'
_atom_sites_solution_hydrogens geom
_atom_sites_solution_primary direct
_atom_sites_solution_secondary difmap
_audit_creation_method SHELXL-97
_cell_angle_alpha 90.00
_cell_angle_beta 91.308(3)
_cell_angle_gamma 90.00
_cell_formula_units_Z 4
_cell_length_a 6.7450(3)
_cell_length_b 19.6403(8)
_cell_length_c 12.0390(5)
_cell_measurement_reflns_used 1024
_cell_measurement_temperature 153(2)
_cell_measurement_theta_max 139.374
_cell_measurement_theta_min 8.617
_cell_volume 1594.44(12)
_computing_cell_refinement 'SAINT (Bruker AXS, 2000)'
_computing_data_collection 'SMART (Bruker AXS, 2000)'
_computing_data_reduction 'SAINT,SADABS (Bruker AXS, 2000)'
_computing_molecular_graphics 'SHELXTL-PLUS (1990)'
_computing_publication_material 'SHELXL-97 (Sheldrick, 1997)'
_computing_structure_refinement 'SHELXL-97 (Sheldrick, 1997)'
_computing_structure_solution 'SHELXS-97 (Sheldrick, 1990)'
_diffrn_ambient_temperature 153(2)
_diffrn_detector_area_resol_mean 80
_diffrn_measured_fraction_theta_full 0.979
_diffrn_measured_fraction_theta_max 0.979
_diffrn_measurement_device_type 'CCD area detector'
_diffrn_measurement_method 'Omega and Phi scans'
_diffrn_radiation_monochromator 'goebel mirror'
_diffrn_radiation_source 'rotating anode'
_diffrn_radiation_type CuK\a
_diffrn_radiation_wavelength 1.54178
_diffrn_reflns_av_R_equivalents 0.0681
_diffrn_reflns_av_sigmaI/netI 0.0734
_diffrn_reflns_limit_h_max 6
_diffrn_reflns_limit_h_min -7
_diffrn_reflns_limit_k_max 23
_diffrn_reflns_limit_k_min -23
_diffrn_reflns_limit_l_max 14
_diffrn_reflns_limit_l_min -13
_diffrn_reflns_number 8452
_diffrn_reflns_theta_full 65.99
_diffrn_reflns_theta_max 65.99
_diffrn_reflns_theta_min 4.31
_exptl_absorpt_coefficient_mu 1.685
_exptl_absorpt_correction_T_max 0.9512
_exptl_absorpt_correction_T_min 0.6590
_exptl_absorpt_correction_type multi-scan
_exptl_absorpt_process_details 'SADABS - Bruker Nonius - V2.10'
_exptl_crystal_colour colourless
_exptl_crystal_density_diffrn 1.072
_exptl_crystal_density_method 'not measured'
_exptl_crystal_description needle
_exptl_crystal_F_000 568
_exptl_crystal_size_max 0.27
_exptl_crystal_size_mid 0.07
_exptl_crystal_size_min 0.03
_refine_diff_density_max 0.563
_refine_diff_density_min -0.382
_refine_diff_density_rms 0.085
_refine_ls_extinction_method none
_refine_ls_goodness_of_fit_ref 0.896
_refine_ls_hydrogen_treatment constr
_refine_ls_matrix_type full
_refine_ls_number_parameters 152
_refine_ls_number_reflns 2717
_refine_ls_number_restraints 0
_refine_ls_restrained_S_all 0.896
_refine_ls_R_factor_all 0.0818
_refine_ls_R_factor_gt 0.0576
_refine_ls_shift/su_max 0.000
_refine_ls_shift/su_mean 0.000
_refine_ls_structure_factor_coef Fsqd
_refine_ls_weighting_details 'calc w=1/[\s^2^(Fo^2^)+(0.1187P)^2^+0.0000P] where P=(Fo^2^+2Fc^2^)/3'
_refine_ls_weighting_scheme calc
_refine_ls_wR_factor_gt 0.1469
_refine_ls_wR_factor_ref 0.1650
_reflns_number_gt 1942
_reflns_number_total 2717
_reflns_threshold_expression >2sigma(I)
_cod_data_source_file b911925f.txt
_cod_data_source_block compound4a
_cod_original_sg_symbol_H-M P2(1)/n
_cod_database_code 7002375

loop_
_symmetry_equiv_pos_as_xyz
'x, y, z'
'-x+1/2, y+1/2, -z+1/2'
'-x, -y, -z'
'x-1/2, -y-1/2, z-1/2'

loop_
_atom_site_label
_atom_site_type_symbol
_atom_site_fract_x
_atom_site_fract_y
_atom_site_fract_z
_atom_site_U_iso_or_equiv
_atom_site_adp_type
_atom_site_occupancy
_atom_site_symmetry_multiplicity
_atom_site_calc_flag
_atom_site_refinement_flags
_atom_site_disorder_assembly
_atom_site_disorder_group
Al1 Al 0.62240(12) 0.24920(4) 0.23370(7) 0.0254(3) Uani 1 1 d . . .
Si1 Si 0.47533(12) 0.11891(4) 0.35153(7) 0.0263(3) Uani 1 1 d . . .
N1 N 0.5775(3) 0.16365(11) 0.13844(19) 0.0227(5) Uani 1 1 d . . .
N2 N 0.5897(3) 0.04048(11) 0.1536(2) 0.0259(6) Uani 1 1 d . . .
N3 N 0.6800(4) 0.09518(12) -0.0159(2) 0.0289(6) Uani 1 1 d . . .
C1 C 0.6168(4) 0.10416(13) 0.2152(2) 0.0230(6) Uani 1 1 d . . .
H1 H 0.7610 0.1064 0.2360 0.028 Uiso 1 1 calc R . .
C2 C 0.7213(4) 0.03823(15) 0.0590(2) 0.0308(7) Uani 1 1 d . . .
H2A H 0.8610 0.0404 0.0858 0.037 Uiso 1 1 calc R . .
H2B H 0.7020 -0.0052 0.0184 0.037 Uiso 1 1 calc R . .
C3 C 0.7111(4) 0.15892(14) 0.0428(2) 0.0269(7) Uani 1 1 d . . .
H3A H 0.6852 0.1975 -0.0084 0.032 Uiso 1 1 calc R . .
H3B H 0.8507 0.1619 0.0696 0.032 Uiso 1 1 calc R . .
C4 C 0.3669(4) 0.16387(15) 0.0973(3) 0.0292(7) Uani 1 1 d . . .
H4A H 0.3508 0.1975 0.0376 0.044 Uiso 1 1 calc R . .
H4B H 0.2798 0.1757 0.1585 0.044 Uiso 1 1 calc R . .
H4C H 0.3318 0.1186 0.0688 0.044 Uiso 1 1 calc R . .
C5 C 0.6335(5) -0.01843(15) 0.2244(3) 0.0355(8) Uani 1 1 d . . .
H5A H 0.7683 -0.0143 0.2559 0.053 Uiso 1 1 calc R . .
H5B H 0.6233 -0.0602 0.1801 0.053 Uiso 1 1 calc R . .
H5C H 0.5385 -0.0203 0.2847 0.053 Uiso 1 1 calc R . .
C6 C 0.8083(5) 0.09232(18) -0.1125(3) 0.0393(8) Uani 1 1 d . . .
H6A H 0.7793 0.1312 -0.1614 0.059 Uiso 1 1 calc R . .
H6B H 0.7837 0.0498 -0.1532 0.059 Uiso 1 1 calc R . .
H6C H 0.9475 0.0941 -0.0875 0.059 Uiso 1 1 calc R . .
C7 C 0.9096(4) 0.25653(16) 0.2673(3) 0.0409(9) Uani 1 1 d . . .
H7A H 0.9818 0.2596 0.1978 0.061 Uiso 1 1 calc R . .
H7B H 0.9541 0.2162 0.3089 0.061 Uiso 1 1 calc R . .
H7C H 0.9355 0.2974 0.3120 0.061 Uiso 1 1 calc R . .
C8 C 0.5168(5) 0.32360(16) 0.1398(3) 0.0420(9) Uani 1 1 d . . .
H8A H 0.5591 0.3675 0.1710 0.063 Uiso 1 1 calc R . .
H8B H 0.3716 0.3214 0.1371 0.063 Uiso 1 1 calc R . .
H8C H 0.5672 0.3189 0.0644 0.063 Uiso 1 1 calc R . .
C9 C 0.4665(4) 0.21342(15) 0.3592(2) 0.0301(7) Uani 1 1 d . . .
H9A H 0.5243 0.2293 0.4310 0.036 Uiso 1 1 calc R . .
H9B H 0.3275 0.2295 0.3531 0.036 Uiso 1 1 calc R . .
C10 C 0.6315(5) 0.08294(17) 0.4671(3) 0.0388(8) Uani 1 1 d . . .
H10A H 0.7630 0.1042 0.4670 0.058 Uiso 1 1 calc R . .
H10B H 0.6451 0.0337 0.4569 0.058 Uiso 1 1 calc R . .
H10C H 0.5686 0.0921 0.5381 0.058 Uiso 1 1 calc R . .
C11 C 0.2264(4) 0.07640(16) 0.3454(3) 0.0363(8) Uani 1 1 d . . .
H11A H 0.1523 0.0885 0.4117 0.054 Uiso 1 1 calc R . .
H11B H 0.2441 0.0269 0.3426 0.054 Uiso 1 1 calc R . .
H11C H 0.1528 0.0916 0.2788 0.054 Uiso 1 1 calc R . .

loop_
_atom_site_aniso_label
_atom_site_aniso_U_11
_atom_site_aniso_U_22
_atom_site_aniso_U_33
_atom_site_aniso_U_23
_atom_site_aniso_U_13
_atom_site_aniso_U_12
Al1 0.0284(5) 0.0168(5) 0.0310(5) -0.0008(3) 0.0037(4) 0.0005(3)
Si1 0.0286(5) 0.0236(5) 0.0269(5) 0.0008(3) 0.0033(3) -0.0031(3)
N1 0.0223(12) 0.0188(12) 0.0271(13) 0.0030(10) 0.0020(9) 0.0029(9)
N2 0.0306(14) 0.0137(12) 0.0335(14) -0.0007(10) 0.0050(10) 0.0004(10)
N3 0.0361(15) 0.0212(12) 0.0298(14) -0.0046(11) 0.0083(11) 0.0009(11)
C1 0.0225(15) 0.0168(14) 0.0298(15) 0.0008(12) 0.0018(11) 0.0014(11)
C2 0.0345(17) 0.0186(15) 0.0394(18) -0.0038(13) 0.0078(13) 0.0040(12)
C3 0.0310(16) 0.0199(15) 0.0302(16) 0.0006(13) 0.0056(12) 0.0023(12)
C4 0.0279(16) 0.0260(16) 0.0338(17) 0.0012(13) 0.0001(12) 0.0034(12)
C5 0.0436(19) 0.0177(15) 0.045(2) 0.0046(14) 0.0019(15) 0.0000(13)
C6 0.046(2) 0.0381(19) 0.0343(18) -0.0057(15) 0.0151(14) 0.0042(16)
C7 0.0334(19) 0.0333(19) 0.056(2) -0.0059(16) 0.0021(16) -0.0043(14)
C8 0.057(2) 0.0256(17) 0.044(2) 0.0011(15) 0.0057(17) 0.0038(15)
C9 0.0334(17) 0.0268(16) 0.0302(16) -0.0037(13) 0.0041(13) 0.0028(13)
C10 0.049(2) 0.0350(18) 0.0322(17) 0.0064(15) -0.0053(14) -0.0076(15)
C11 0.0307(18) 0.0357(19) 0.0427(19) 0.0018(15) 0.0086(14) -0.0070(14)

loop_
_atom_type_symbol
_atom_type_description
_atom_type_scat_dispersion_real
_atom_type_scat_dispersion_imag
_atom_type_scat_source
C C 0.0181 0.0091 'International Tables Vol C Tables 4.2.6.8 and 6.1.1.4'
H H 0.0000 0.0000 'International Tables Vol C Tables 4.2.6.8 and 6.1.1.4'
N N 0.0311 0.0180 'International Tables Vol C Tables 4.2.6.8 and 6.1.1.4'
Al Al 0.2130 0.2455 'International Tables Vol C Tables 4.2.6.8 and 6.1.1.4'
Si Si 0.2541 0.3302 'International Tables Vol C Tables 4.2.6.8 and 6.1.1.4'

loop_
_geom_angle_atom_site_label_1
_geom_angle_atom_site_label_2
_geom_angle_atom_site_label_3
_geom_angle
_geom_angle_site_symmetry_1
_geom_angle_site_symmetry_3
_geom_angle_publ_flag
C8 Al1 C7 113.79(15) . . ?
C8 Al1 C9 120.50(14) . . ?
C7 Al1 C9 113.77(15) . . ?
C8 Al1 N1 103.86(13) . . ?
C7 Al1 N1 107.79(12) . . ?
C9 Al1 N1 93.53(11) . . ?
C9 Si1 C10 111.05(14) . . ?
C9 Si1 C11 114.62(14) . . ?
C10 Si1 C11 110.53(15) . . ?
C9 Si1 C1 102.03(12) . . ?
C10 Si1 C1 107.12(14) . . ?
C11 Si1 C1 110.97(14) . . ?
C3 N1 C4 109.5(2) . . ?
C3 N1 C1 109.0(2) . . ?
C4 N1 C1 110.9(2) . . ?
C3 N1 Al1 113.65(17) . . ?
C4 N1 Al1 108.05(16) . . ?
C1 N1 Al1 105.68(16) . . ?
C1 N2 C5 111.1(2) . . ?
C1 N2 C2 110.5(2) . . ?
C5 N2 C2 108.2(2) . . ?
C3 N3 C2 109.7(2) . . ?
C3 N3 C6 109.8(2) . . ?
C2 N3 C6 110.7(2) . . ?
N2 C1 N1 109.5(2) . . ?
N2 C1 Si1 119.87(18) . . ?
N1 C1 Si1 108.63(17) . . ?
N2 C1 H1 106.0 . . ?
N1 C1 H1 106.0 . . ?
Si1 C1 H1 106.0 . . ?
N3 C2 N2 110.4(2) . . ?
N3 C2 H2A 109.6 . . ?
N2 C2 H2A 109.6 . . ?
N3 C2 H2B 109.6 . . ?
N2 C2 H2B 109.6 . . ?
H2A C2 H2B 108.1 . . ?
N3 C3 N1 110.4(2) . . ?
N3 C3 H3A 109.6 . . ?
N1 C3 H3A 109.6 . . ?
N3 C3 H3B 109.6 . . ?
N1 C3 H3B 109.6 . . ?
H3A C3 H3B 108.1 . . ?
N1 C4 H4A 109.5 . . ?
N1 C4 H4B 109.5 . . ?
H4A C4 H4B 109.5 . . ?
N1 C4 H4C 109.5 . . ?
H4A C4 H4C 109.5 . . ?
H4B C4 H4C 109.5 . . ?
N2 C5 H5A 109.5 . . ?
N2 C5 H5B 109.5 . . ?
H5A C5 H5B 109.5 . . ?
N2 C5 H5C 109.5 . . ?
H5A C5 H5C 109.5 . . ?
H5B C5 H5C 109.5 . . ?
N3 C6 H6A 109.5 . . ?
N3 C6 H6B 109.5 . . ?
H6A C6 H6B 109.5 . . ?
N3 C6 H6C 109.5 . . ?
H6A C6 H6C 109.5 . . ?
H6B C6 H6C 109.5 . . ?
Al1 C7 H7A 109.5 . . ?
Al1 C7 H7B 109.5 . . ?
H7A C7 H7B 109.5 . . ?
Al1 C7 H7C 109.5 . . ?
H7A C7 H7C 109.5 . . ?
H7B C7 H7C 109.5 . . ?
Al1 C8 H8A 109.5 . . ?
Al1 C8 H8B 109.5 . . ?
H8A C8 H8B 109.5 . . ?
Al1 C8 H8C 109.5 . . ?
H8A C8 H8C 109.5 . . ?
H8B C8 H8C 109.5 . . ?
Si1 C9 Al1 107.25(14) . . ?
Si1 C9 H9A 110.3 . . ?
Al1 C9 H9A 110.3 . . ?
Si1 C9 H9B 110.3 . . ?
Al1 C9 H9B 110.3 . . ?
H9A C9 H9B 108.5 . . ?
Si1 C10 H10A 109.5 . . ?
Si1 C10 H10B 109.5 . . ?
H10A C10 H10B 109.5 . . ?
Si1 C10 H10C 109.5 . . ?
H10A C10 H10C 109.5 . . ?
H10B C10 H10C 109.5 . . ?
Si1 C11 H11A 109.5 . . ?
Si1 C11 H11B 109.5 . . ?
H11A C11 H11B 109.5 . . ?
Si1 C11 H11C 109.5 . . ?
H11A C11 H11C 109.5 . . ?
H11B C11 H11C 109.5 . . ?

loop_
_geom_bond_atom_site_label_1
_geom_bond_atom_site_label_2
_geom_bond_distance
_geom_bond_site_symmetry_2
_geom_bond_publ_flag
Al1 C8 1.971(3) . ?
Al1 C7 1.976(3) . ?
Al1 C9 1.989(3) . ?
Al1 N1 2.053(2) . ?
Si1 C9 1.859(3) . ?
Si1 C10 1.865(3) . ?
Si1 C11 1.875(3) . ?
Si1 C1 1.940(3) . ?
N1 C3 1.481(3) . ?
N1 C4 1.494(3) . ?
N1 C1 1.509(3) . ?
N2 C1 1.463(3) . ?
N2 C5 1.463(4) . ?
N2 C2 1.461(3) . ?
N3 C3 1.450(4) . ?
N3 C2 1.459(4) . ?
N3 C6 1.467(3) . ?
C1 H1 1.0000 . ?
C2 H2A 0.9900 . ?
C2 H2B 0.9900 . ?
C3 H3A 0.9900 . ?
C3 H3B 0.9900 . ?
C4 H4A 0.9800 . ?
C4 H4B 0.9800 . ?
C4 H4C 0.9800 . ?
C5 H5A 0.9800 . ?
C5 H5B 0.9800 . ?
C5 H5C 0.9800 . ?
C6 H6A 0.9800 . ?
C6 H6B 0.9800 . ?
C6 H6C 0.9800 . ?
C7 H7A 0.9800 . ?
C7 H7B 0.9800 . ?
C7 H7C 0.9800 . ?
C8 H8A 0.9800 . ?
C8 H8B 0.9800 . ?
C8 H8C 0.9800 . ?
C9 H9A 0.9900 . ?
C9 H9B 0.9900 . ?
C10 H10A 0.9800 . ?
C10 H10B 0.9800 . ?
C10 H10C 0.9800 . ?
C11 H11A 0.9800 . ?
C11 H11B 0.9800 . ?
C11 H11C 0.9800 . ?
